data_7227868
loop_
_publ_author_name
'Desroches, Maude'
'Morin, Jean-Fran\,cois'

_publ_section_title
;
 Synthesis and properties of a trapezoid shaped macrocycle with different
 [n]yne units
;
_journal_issue 28
_journal_name_full 'RSC Adv.'
_journal_page_first 17117
_journal_paper_doi 10.1039/C7RA01721A
_journal_volume 7
_journal_year 2017
_chemical_formula_moiety 'C81 H97 Cl3 O4'
_chemical_formula_sum 'C81 H97 Cl3 O4'
_chemical_formula_weight 1240.93
_space_group_crystal_system triclinic
_space_group_IT_number 2
_space_group_name_Hall '-P 1'
_space_group_name_H-M_alt 'P -1'
_symmetry_space_group_name_Hall '-P 1'
_symmetry_space_group_name_H-M 'P -1'
_atom_sites_solution_hydrogens geom
_audit_creation_method SHELXL-2014/6
_audit_update_record
;
2017-02-08 deposited with the CCDC.
2017-03-12 downloaded from the CCDC.
;
_cell_angle_alpha 72.8140(10)
_cell_angle_beta 83.465(2)
_cell_angle_gamma 87.082(2)
_cell_formula_units_Z 2
_cell_length_a 15.3201(15)
_cell_length_b 15.8949(15)
_cell_length_c 16.0521(15)
_cell_measurement_reflns_used 7623
_cell_measurement_temperature 150(2)
_cell_measurement_theta_max 24.5
_cell_measurement_theta_min 2.2
_cell_volume 3709.5(6)
_computing_cell_refinement 'SAINT v8.34A (Bruker, 2013)'
_computing_data_collection 'SMART APEX II (Bruker, 2013)'
_computing_data_reduction 'SAINT v8.34A'
_computing_molecular_graphics 'SHELXTL (Bruker, 2013)'
_computing_publication_material SHELXTL
_computing_structure_refinement 'SHELXL-2014/6 (Sheldrick, 2014)'
_computing_structure_solution 'SHELXS-2014/6 (Sheldrick, 2014)'
_diffrn_ambient_temperature 150(2)
_diffrn_measured_fraction_theta_full 0.919
_diffrn_measured_fraction_theta_max 0.993
_diffrn_measurement_device_type 'Bruker APEX II CCD area detector'
_diffrn_measurement_method '\w scans'
_diffrn_radiation_type MoK\a
_diffrn_radiation_wavelength 0.71073
_diffrn_reflns_av_R_equivalents 0.0467
_diffrn_reflns_av_unetI/netI 0.0665
_diffrn_reflns_Laue_measured_fraction_full 0.919
_diffrn_reflns_Laue_measured_fraction_max 0.993
_diffrn_reflns_limit_h_max 17
_diffrn_reflns_limit_h_min -17
_diffrn_reflns_limit_k_max 18
_diffrn_reflns_limit_k_min -18
_diffrn_reflns_limit_l_max 18
_diffrn_reflns_limit_l_min -18
_diffrn_reflns_number 29228
_diffrn_reflns_point_group_measured_fraction_full 0.919
_diffrn_reflns_point_group_measured_fraction_max 0.993
_diffrn_reflns_theta_full 25.242
_diffrn_reflns_theta_max 24.558
_diffrn_reflns_theta_min 1.335
_diffrn_source 'Fine focused sealed X-Ray tube'
_exptl_absorpt_coefficient_mu 0.170
_exptl_absorpt_correction_T_max 0.990
_exptl_absorpt_correction_T_min 0.947
_exptl_absorpt_correction_type multi-scan
_exptl_absorpt_process_details 'SADABS-2014/6 (Bruker,2014)'
_exptl_crystal_colour orange
_exptl_crystal_density_diffrn 1.111
_exptl_crystal_description plate
_exptl_crystal_F_000 1332
_exptl_crystal_size_max 0.32
_exptl_crystal_size_mid 0.28
_exptl_crystal_size_min 0.06
_refine_diff_density_max 0.473
_refine_diff_density_min -0.356
_refine_diff_density_rms 0.052
_refine_ls_extinction_method none
_refine_ls_goodness_of_fit_ref 1.021
_refine_ls_hydrogen_treatment constr
_refine_ls_matrix_type full
_refine_ls_number_parameters 797
_refine_ls_number_reflns 12345
_refine_ls_number_restraints 0
_refine_ls_restrained_S_all 1.021
_refine_ls_R_factor_all 0.1106
_refine_ls_R_factor_gt 0.0610
_refine_ls_shift/su_max 0.001
_refine_ls_shift/su_mean 0.000
_refine_ls_structure_factor_coef Fsqd
_refine_ls_weighting_details 'w=1/[\s^2^(Fo^2^)+(0.0769P)^2^+2.0269P] where P=(Fo^2^+2Fc^2^)/3'
_refine_ls_weighting_scheme calc
_refine_ls_wR_factor_gt 0.1526
_refine_ls_wR_factor_ref 0.1763
_reflns_Friedel_coverage 0.000
_reflns_number_gt 7541
_reflns_number_total 12345
_reflns_threshold_expression 'I > 2\s(I)'
_cod_data_source_file c7ra01721a2.cif
_cod_data_source_block MUD0316
_cod_database_code 7227868
_shelx_space_group_comment
;
The symmetry employed for this shelxl refinement is uniquely defined
by the following loop, which should always be used as a source of
symmetry information in preference to the above space-group names.
They are only intended as comments.
;
_shelxl_version_number 2014/6

loop_
_space_group_symop_operation_xyz
'x, y, z'
'-x, -y, -z'

loop_
_atom_site_label
_atom_site_type_symbol
_atom_site_fract_x
_atom_site_fract_y
_atom_site_fract_z
_atom_site_U_iso_or_equiv
_atom_site_adp_type
_atom_site_occupancy
_atom_site_site_symmetry_order
_atom_site_calc_flag
_atom_site_refinement_flags_posn
_atom_site_refinement_flags_adp
Cl1 Cl 0.81538(7) 0.90326(6) 0.89033(6) 0.0568(3) Uani 1 1 d . .
Cl2 Cl 0.88040(7) 0.78017(6) 0.79504(6) 0.0529(3) Uani 1 1 d . .
Cl3 Cl 0.72298(7) 0.88374(8) 0.75204(7) 0.0673(3) Uani 1 1 d . .
O4 O 0.67414(13) 0.01747(13) 1.02688(13) 0.0292(5) Uani 1 1 d . .
O1 O 0.98700(13) 0.02357(13) 0.68042(13) 0.0313(5) Uani 1 1 d . .
O2 O 0.76085(14) 0.51283(14) -0.01668(13) 0.0349(5) Uani 1 1 d . .
O3 O -0.00067(13) 0.45513(14) 0.82590(14) 0.0358(6) Uani 1 1 d . .
C58 C 0.59228(19) 0.11269(18) 0.92278(19) 0.0238(7) Uani 1 1 d . .
C50 C 0.22640(18) 0.37022(18) 0.79966(19) 0.0232(7) Uani 1 1 d . .
C45 C 0.14771(19) 0.41629(19) 0.7771(2) 0.0257(7) Uani 1 1 d . .
H45 H 0.1423 0.4498 0.7181 0.031 Uiso 1 1 calc R U
C11 C 0.97525(19) 0.07769(19) 0.59900(19) 0.0256(7) Uani 1 1 d . .
C19 C 0.8508(2) 0.35135(19) 0.21250(19) 0.0278(7) Uani 1 1 d . .
C54 C 0.44999(19) 0.17033(19) 0.9630(2) 0.0266(7) Uani 1 1 d . .
C49 C 0.23390(19) 0.32012(19) 0.8863(2) 0.0258(7) Uani 1 1 d . .
C16 C 0.89360(19) 0.12194(19) 0.59153(19) 0.0252(7) Uani 1 1 d . .
C56 C 0.5308(2) 0.0708(2) 1.0734(2) 0.0289(7) Uani 1 1 d . .
H56 H 0.5347 0.0388 1.1331 0.035 Uiso 1 1 calc R U
C53 C 0.51780(19) 0.16461(19) 0.9001(2) 0.0267(7) Uani 1 1 d . .
H53 H 0.5135 0.1966 0.8405 0.032 Uiso 1 1 calc R U
C18 C 0.8838(2) 0.2945(2) 0.2905(2) 0.0284(7) Uani 1 1 d . .
C80 C 0.2977(2) 0.3737(2) 0.7331(2) 0.0289(7) Uani 1 1 d . .
C24 C 0.76658(19) 0.38964(19) 0.21588(19) 0.0261(7) Uani 1 1 d . .
C51 C 0.3121(2) 0.2696(2) 0.91236(19) 0.0273(7) Uani 1 1 d . .
C72 C 0.8313(2) 0.1134(2) 0.6667(2) 0.0290(7) Uani 1 1 d . .
C59 C 0.6848(2) -0.0329(2) 1.11539(19) 0.0277(7) Uani 1 1 d . .
H59A H 0.6386 -0.0777 1.1374 0.033 Uiso 1 1 calc R U
H59B H 0.6799 0.0062 1.1537 0.033 Uiso 1 1 calc R U
C52 C 0.3740(2) 0.2246(2) 0.93704(19) 0.0280(7) Uani 1 1 d . .
C60 C 0.77427(19) -0.0769(2) 1.11609(19) 0.0280(7) Uani 1 1 d . .
H60A H 0.8197 -0.0312 1.0941 0.034 Uiso 1 1 calc R U
H60B H 0.7789 -0.1141 1.0760 0.034 Uiso 1 1 calc R U
C22 C 0.7859(2) 0.4612(2) 0.0608(2) 0.0296(7) Uani 1 1 d . .
C15 C 0.8743(2) 0.17681(19) 0.51050(19) 0.0264(7) Uani 1 1 d . .
H15 H 0.8186 0.2059 0.5054 0.032 Uiso 1 1 calc R U
C57 C 0.59884(19) 0.06550(19) 1.0108(2) 0.0262(7) Uani 1 1 d . .
C46 C 0.0787(2) 0.4127(2) 0.8404(2) 0.0313(8) Uani 1 1 d . .
C17 C 0.9107(2) 0.2466(2) 0.3553(2) 0.0302(8) Uani 1 1 d . .
C69 C 0.6609(2) 0.1084(2) 0.8565(2) 0.0279(7) Uani 1 1 d . .
C70 C 0.7160(2) 0.1096(2) 0.7964(2) 0.0282(7) Uani 1 1 d . .
C63 C 0.9020(2) -0.2301(2) 1.3018(2) 0.0307(8) Uani 1 1 d . .
H63A H 0.8601 -0.2791 1.3220 0.037 Uiso 1 1 calc R U
H63B H 0.8918 -0.1938 1.3427 0.037 Uiso 1 1 calc R U
C10 C 1.0720(2) -0.0187(2) 0.6941(2) 0.0313(8) Uani 1 1 d . .
H10A H 1.1185 0.0260 0.6777 0.038 Uiso 1 1 calc R U
H10B H 1.0843 -0.0592 0.6575 0.038 Uiso 1 1 calc R U
C13 C 1.0160(2) 0.1463(2) 0.4460(2) 0.0306(8) Uani 1 1 d . .
H13 H 1.0584 0.1551 0.3963 0.037 Uiso 1 1 calc R U
C61 C 0.7917(2) -0.1335(2) 1.2071(2) 0.0295(7) Uani 1 1 d . .
H61A H 0.7830 -0.0970 1.2479 0.035 Uiso 1 1 calc R U
H61B H 0.7484 -0.1813 1.2274 0.035 Uiso 1 1 calc R U
C25 C 0.6740(2) 0.5516(2) -0.0165(2) 0.0318(8) Uani 1 1 d . .
H25A H 0.6669 0.5891 0.0234 0.038 Uiso 1 1 calc R U
H25B H 0.6294 0.5051 0.0038 0.038 Uiso 1 1 calc R U
C14 C 0.9346(2) 0.18989(19) 0.43719(19) 0.0277(7) Uani 1 1 d . .
C23 C 0.7346(2) 0.44409(19) 0.1396(2) 0.0286(7) Uani 1 1 d . .
H23 H 0.6771 0.4693 0.1424 0.034 Uiso 1 1 calc R U
C71 C 0.7775(2) 0.1105(2) 0.7278(2) 0.0300(8) Uani 1 1 d . .
C20 C 0.9023(2) 0.3710(2) 0.1317(2) 0.0327(8) Uani 1 1 d . .
H20 H 0.9603 0.3471 0.1285 0.039 Uiso 1 1 calc R U
C62 C 0.8835(2) -0.1739(2) 1.2107(2) 0.0310(8) Uani 1 1 d . .
H62A H 0.9268 -0.1261 1.1897 0.037 Uiso 1 1 calc R U
H62B H 0.8920 -0.2108 1.1702 0.037 Uiso 1 1 calc R U
C12 C 1.0362(2) 0.0903(2) 0.5262(2) 0.0324(8) Uani 1 1 d . .
H12 H 1.0917 0.0608 0.5310 0.039 Uiso 1 1 calc R U
C55 C 0.4569(2) 0.1226(2) 1.0495(2) 0.0294(7) Uani 1 1 d . .
H55 H 0.4104 0.1254 1.0931 0.035 Uiso 1 1 calc R U
C73 C 0.7116(2) 0.3776(2) 0.2966(2) 0.0323(8) Uani 1 1 d . .
C21 C 0.8704(2) 0.4245(2) 0.0568(2) 0.0343(8) Uani 1 1 d . .
H21 H 0.9060 0.4364 0.0023 0.041 Uiso 1 1 calc R U
C9 C 1.0703(2) -0.0693(2) 0.7898(2) 0.0342(8) Uani 1 1 d . .
H9A H 1.0230 -0.1132 0.8055 0.041 Uiso 1 1 calc R U
H9B H 1.0570 -0.0283 0.8256 0.041 Uiso 1 1 calc R U
C48 C 0.1630(2) 0.3184(2) 0.9487(2) 0.0342(8) Uani 1 1 d . .
H48 H 0.1675 0.2852 1.0079 0.041 Uiso 1 1 calc R U
C64 C 0.9952(2) -0.2681(2) 1.3055(2) 0.0311(8) Uani 1 1 d . .
H64A H 1.0057 -0.3031 1.2634 0.037 Uiso 1 1 calc R U
H64B H 1.0370 -0.2189 1.2865 0.037 Uiso 1 1 calc R U
C78 C 0.4223(2) 0.3789(2) 0.6105(2) 0.0380(8) Uani 1 1 d . .
C44 C -0.0118(2) 0.5079(2) 0.7379(2) 0.0311(8) Uani 1 1 d . .
H44A H -0.0048 0.4708 0.6977 0.037 Uiso 1 1 calc R U
H44B H 0.0328 0.5545 0.7178 0.037 Uiso 1 1 calc R U
C38 C -0.3295(2) 0.7991(2) 0.4471(2) 0.0341(8) Uani 1 1 d . .
H38A H -0.2852 0.8460 0.4272 0.041 Uiso 1 1 calc R U
H38B H -0.3189 0.7604 0.4086 0.041 Uiso 1 1 calc R U
C39 C -0.3164(2) 0.7451(2) 0.5408(2) 0.0346(8) Uani 1 1 d . .
H39A H -0.3274 0.7834 0.5797 0.042 Uiso 1 1 calc R U
H39B H -0.3599 0.6974 0.5607 0.042 Uiso 1 1 calc R U
C79 C 0.3563(2) 0.3772(2) 0.6758(2) 0.0333(8) Uani 1 1 d . .
C26 C 0.6628(2) 0.6058(2) -0.1081(2) 0.0358(8) Uani 1 1 d . .
H26A H 0.6721 0.5678 -0.1474 0.043 Uiso 1 1 calc R U
H26B H 0.7078 0.6520 -0.1275 0.043 Uiso 1 1 calc R U
C4 C 1.3411(2) -0.3127(2) 1.0373(2) 0.0397(9) Uani 1 1 d . .
H4A H 1.3487 -0.3560 1.0035 0.048 Uiso 1 1 calc R U
H4B H 1.3891 -0.2697 1.0149 0.048 Uiso 1 1 calc R U
C65 C 1.0141(2) -0.3262(2) 1.3957(2) 0.0331(8) Uani 1 1 d . .
H65A H 1.0020 -0.2917 1.4381 0.040 Uiso 1 1 calc R U
H65B H 0.9734 -0.3763 1.4141 0.040 Uiso 1 1 calc R U
C47 C 0.0860(2) 0.3639(2) 0.9265(2) 0.0353(8) Uani 1 1 d . .
H47 H 0.0381 0.3619 0.9701 0.042 Uiso 1 1 calc R U
C8 C 1.1571(2) -0.1160(2) 0.8104(2) 0.0339(8) Uani 1 1 d . .
H8A H 1.2043 -0.0720 0.7923 0.041 Uiso 1 1 calc R U
H8B H 1.1692 -0.1579 0.7753 0.041 Uiso 1 1 calc R U
C27 C 0.5719(2) 0.6491(2) -0.1159(2) 0.0377(8) Uani 1 1 d . .
H27A H 0.5268 0.6032 -0.0929 0.045 Uiso 1 1 calc R U
H27B H 0.5641 0.6900 -0.0794 0.045 Uiso 1 1 calc R U
C74 C 0.6596(2) 0.3759(2) 0.3582(2) 0.0366(8) Uani 1 1 d . .
C31 C 0.3751(2) 0.8522(2) -0.3274(2) 0.0390(9) Uani 1 1 d . .
H31A H 0.3262 0.8104 -0.3056 0.047 Uiso 1 1 calc R U
H31B H 0.3696 0.8942 -0.2921 0.047 Uiso 1 1 calc R U
C41 C -0.2106(2) 0.6481(2) 0.6418(2) 0.0363(8) Uani 1 1 d . .
H41A H -0.2210 0.6847 0.6824 0.044 Uiso 1 1 calc R U
H41B H -0.2540 0.6004 0.6606 0.044 Uiso 1 1 calc R U
C75 C 0.5983(2) 0.3748(2) 0.4274(2) 0.0385(8) Uani 1 1 d . .
C6 C 1.2465(2) -0.2161(2) 0.9259(2) 0.0387(8) Uani 1 1 d . .
H6A H 1.2544 -0.2593 0.8920 0.046 Uiso 1 1 calc R U
H6B H 1.2951 -0.1738 0.9046 0.046 Uiso 1 1 calc R U
C42 C -0.1185(2) 0.6077(2) 0.6478(2) 0.0364(8) Uani 1 1 d . .
H42A H -0.0754 0.6558 0.6302 0.044 Uiso 1 1 calc R U
H42B H -0.1077 0.5729 0.6055 0.044 Uiso 1 1 calc R U
C40 C -0.2245(2) 0.7047(2) 0.5493(2) 0.0357(8) Uani 1 1 d . .
H40A H -0.1813 0.7527 0.5309 0.043 Uiso 1 1 calc R U
H40B H -0.2130 0.6681 0.5087 0.043 Uiso 1 1 calc R U
C43 C -0.1029(2) 0.5486(2) 0.7386(2) 0.0358(8) Uani 1 1 d . .
H43A H -0.1101 0.5836 0.7808 0.043 Uiso 1 1 calc R U
H43B H -0.1471 0.5015 0.7578 0.043 Uiso 1 1 calc R U
C7 C 1.1601(2) -0.1662(2) 0.9073(2) 0.0381(8) Uani 1 1 d . .
H7A H 1.1510 -0.1240 0.9423 0.046 Uiso 1 1 calc R U
H7B H 1.1113 -0.2085 0.9263 0.046 Uiso 1 1 calc R U
C32 C 0.3669(2) 0.9024(2) -0.4224(2) 0.0393(9) Uani 1 1 d . .
H32A H 0.4165 0.9434 -0.4442 0.047 Uiso 1 1 calc R U
H32B H 0.3718 0.8601 -0.4573 0.047 Uiso 1 1 calc R U
C30 C 0.4617(2) 0.8016(2) -0.3140(2) 0.0379(8) Uani 1 1 d . .
H30A H 0.4678 0.7611 -0.3509 0.045 Uiso 1 1 calc R U
H30B H 0.5103 0.8439 -0.3346 0.045 Uiso 1 1 calc R U
C66 C 1.1073(2) -0.3619(2) 1.3996(2) 0.0369(8) Uani 1 1 d . .
H66A H 1.1479 -0.3116 1.3815 0.044 Uiso 1 1 calc R U
H66B H 1.1195 -0.3958 1.3567 0.044 Uiso 1 1 calc R U
C37 C -0.4208(2) 0.8415(2) 0.4366(2) 0.0359(8) Uani 1 1 d . .
H37A H -0.4654 0.7958 0.4636 0.043 Uiso 1 1 calc R U
H37B H -0.4284 0.8861 0.4689 0.043 Uiso 1 1 calc R U
C28 C 0.5582(2) 0.6993(2) -0.2096(2) 0.0397(9) Uani 1 1 d . .
H28A H 0.6062 0.7419 -0.2336 0.048 Uiso 1 1 calc R U
H28B H 0.5624 0.6573 -0.2449 0.048 Uiso 1 1 calc R U
C29 C 0.4712(2) 0.7487(2) -0.2202(2) 0.0392(9) Uani 1 1 d . .
H29A H 0.4229 0.7060 -0.1994 0.047 Uiso 1 1 calc R U
H29B H 0.4654 0.7889 -0.1830 0.047 Uiso 1 1 calc R U
C77 C 0.4800(2) 0.3791(2) 0.5528(2) 0.0405(9) Uani 1 1 d . .
C5 C 1.2536(2) -0.2642(2) 1.0211(2) 0.0397(9) Uani 1 1 d . .
H5A H 1.2056 -0.3072 1.0425 0.048 Uiso 1 1 calc R U
H5B H 1.2456 -0.2214 1.0554 0.048 Uiso 1 1 calc R U
C67 C 1.1271(2) -0.4206(2) 1.4893(2) 0.0449(9) Uani 1 1 d . .
H67A H 1.1169 -0.3863 1.5320 0.054 Uiso 1 1 calc R U
H67B H 1.0858 -0.4702 1.5082 0.054 Uiso 1 1 calc R U
C76 C 0.5432(2) 0.3774(2) 0.4867(2) 0.0402(9) Uani 1 1 d . .
C33 C 0.2816(2) 0.9545(2) -0.4372(2) 0.0412(9) Uani 1 1 d . .
H33A H 0.2752 0.9954 -0.4008 0.049 Uiso 1 1 calc R U
H33B H 0.2318 0.9135 -0.4182 0.049 Uiso 1 1 calc R U
C36 C -0.4370(2) 0.8850(3) 0.3424(2) 0.0454(9) Uani 1 1 d . .
H36A H -0.4280 0.8408 0.3097 0.054 Uiso 1 1 calc R U
H36B H -0.3934 0.9319 0.3158 0.054 Uiso 1 1 calc R U
C3 C 1.3500(2) -0.3605(2) 1.1330(2) 0.0475(10) Uani 1 1 d . .
H3A H 1.3027 -0.4042 1.1552 0.057 Uiso 1 1 calc R U
H3B H 1.3413 -0.3174 1.1670 0.057 Uiso 1 1 calc R U
C2 C 1.4387(3) -0.4078(2) 1.1492(3) 0.0547(11) Uani 1 1 d . .
H2A H 1.4473 -0.4515 1.1159 0.066 Uiso 1 1 calc R U
H2B H 1.4862 -0.3643 1.1269 0.066 Uiso 1 1 calc R U
C34 C 0.2777(2) 1.0068(3) -0.5329(2) 0.0482(10) Uani 1 1 d . .
H34A H 0.3259 1.0488 -0.5515 0.072 Uiso 1 1 calc R U
H34B H 0.2214 1.0389 -0.5395 0.072 Uiso 1 1 calc R U
H34C H 0.2834 0.9665 -0.5691 0.072 Uiso 1 1 calc R U
C81 C 0.8265(2) 0.8826(2) 0.7885(2) 0.0405(9) Uani 1 1 d . .
H81 H 0.8624 0.9302 0.7454 0.049 Uiso 1 1 calc R U
C35 C -0.5288(2) 0.9250(3) 0.3327(2) 0.0616(12) Uani 1 1 d . .
H35A H -0.5723 0.8796 0.3613 0.092 Uiso 1 1 calc R U
H35B H -0.5370 0.9485 0.2703 0.092 Uiso 1 1 calc R U
H35C H -0.5362 0.9727 0.3602 0.092 Uiso 1 1 calc R U
C68 C 1.2202(3) -0.4570(3) 1.4903(3) 0.0643(12) Uani 1 1 d . .
H68A H 1.2289 -0.4962 1.4529 0.096 Uiso 1 1 calc R U
H68B H 1.2306 -0.4901 1.5504 0.096 Uiso 1 1 calc R U
H68C H 1.2615 -0.4084 1.4682 0.096 Uiso 1 1 calc R U
C1 C 1.4460(3) -0.4542(3) 1.2453(3) 0.0768(15) Uani 1 1 d . .
H1A H 1.4385 -0.4112 1.2785 0.115 Uiso 1 1 calc R U
H1B H 1.5040 -0.4829 1.2521 0.115 Uiso 1 1 calc R U
H1C H 1.4004 -0.4987 1.2673 0.115 Uiso 1 1 calc R U

loop_
_atom_site_aniso_label
_atom_site_aniso_U_11
_atom_site_aniso_U_22
_atom_site_aniso_U_33
_atom_site_aniso_U_23
_atom_site_aniso_U_13
_atom_site_aniso_U_12
Cl1 0.0846(8) 0.0464(6) 0.0379(5) -0.0119(4) -0.0102(5) 0.0180(5)
Cl2 0.0641(7) 0.0431(6) 0.0507(6) -0.0162(5) 0.0008(5) 0.0060(5)
Cl3 0.0606(7) 0.0721(8) 0.0662(7) -0.0085(6) -0.0244(5) -0.0049(6)
O4 0.0275(12) 0.0304(12) 0.0277(12) -0.0043(9) -0.0111(9) 0.0114(9)
O1 0.0272(12) 0.0338(13) 0.0256(12) 0.0024(10) -0.0065(9) 0.0080(10)
O2 0.0326(13) 0.0383(14) 0.0281(12) -0.0003(10) -0.0105(10) 0.0118(10)
O3 0.0266(12) 0.0386(14) 0.0347(13) 0.0001(10) -0.0089(10) 0.0171(10)
C58 0.0265(17) 0.0195(16) 0.0247(17) -0.0039(13) -0.0074(13) 0.0015(13)
C50 0.0229(17) 0.0184(16) 0.0293(18) -0.0086(13) -0.0041(13) 0.0016(13)
C45 0.0270(18) 0.0247(17) 0.0242(17) -0.0035(13) -0.0097(14) 0.0032(13)
C11 0.0268(18) 0.0244(17) 0.0245(17) -0.0039(14) -0.0075(14) 0.0024(13)
C19 0.0352(19) 0.0230(17) 0.0260(18) -0.0061(14) -0.0105(14) 0.0021(14)
C54 0.0208(17) 0.0258(18) 0.0338(19) -0.0087(14) -0.0095(14) 0.0072(13)
C49 0.0244(17) 0.0233(17) 0.0304(18) -0.0074(14) -0.0097(14) 0.0053(13)
C16 0.0239(17) 0.0269(18) 0.0241(17) -0.0059(14) -0.0049(13) 0.0022(13)
C56 0.0314(19) 0.0299(18) 0.0226(17) -0.0014(14) -0.0113(14) 0.0053(14)
C53 0.0296(18) 0.0201(17) 0.0283(17) -0.0015(13) -0.0133(14) 0.0073(13)
C18 0.0309(18) 0.0264(18) 0.0291(18) -0.0084(15) -0.0084(14) 0.0021(14)
C80 0.0284(19) 0.0267(18) 0.0328(19) -0.0079(15) -0.0128(16) 0.0045(14)
C24 0.0310(19) 0.0229(17) 0.0234(17) -0.0041(13) -0.0061(14) -0.0013(14)
C51 0.0280(18) 0.0256(18) 0.0283(18) -0.0071(14) -0.0094(14) 0.0081(15)
C72 0.0284(19) 0.0275(18) 0.0287(19) -0.0023(14) -0.0121(16) 0.0067(14)
C59 0.0332(19) 0.0250(17) 0.0241(17) -0.0037(14) -0.0120(14) 0.0057(14)
C52 0.0312(19) 0.0252(18) 0.0272(18) -0.0052(14) -0.0087(14) 0.0012(15)
C60 0.0277(18) 0.0248(18) 0.0310(18) -0.0046(14) -0.0137(14) 0.0069(13)
C22 0.0332(19) 0.0289(18) 0.0263(18) -0.0058(14) -0.0103(14) 0.0056(14)
C15 0.0263(17) 0.0254(18) 0.0285(18) -0.0077(14) -0.0103(14) 0.0051(13)
C57 0.0221(17) 0.0245(17) 0.0328(18) -0.0076(14) -0.0127(14) 0.0085(13)
C46 0.0272(19) 0.0288(19) 0.037(2) -0.0069(15) -0.0108(15) 0.0106(14)
C17 0.0315(19) 0.0290(19) 0.0308(19) -0.0091(16) -0.0050(15) 0.0007(14)
C69 0.0254(18) 0.0263(18) 0.0301(19) -0.0033(14) -0.0131(16) 0.0094(14)
C70 0.0275(18) 0.0262(18) 0.0293(19) -0.0047(14) -0.0088(16) 0.0072(14)
C63 0.0332(19) 0.0258(18) 0.0342(19) -0.0068(14) -0.0162(15) 0.0063(14)
C10 0.0293(19) 0.0305(19) 0.0346(19) -0.0089(15) -0.0103(14) 0.0067(14)
C13 0.0320(19) 0.0311(19) 0.0270(18) -0.0066(14) -0.0016(14) -0.0006(15)
C61 0.0361(19) 0.0213(17) 0.0316(18) -0.0056(14) -0.0138(14) 0.0057(14)
C25 0.0318(19) 0.0319(19) 0.0318(19) -0.0086(15) -0.0092(14) 0.0062(15)
C14 0.0311(19) 0.0252(18) 0.0259(17) -0.0041(14) -0.0100(14) 0.0025(14)
C23 0.0276(18) 0.0249(18) 0.0338(19) -0.0078(14) -0.0088(14) 0.0034(14)
C71 0.0290(19) 0.0281(19) 0.0293(19) -0.0009(14) -0.0120(16) 0.0078(14)
C20 0.0323(19) 0.0322(19) 0.0321(19) -0.0058(15) -0.0109(15) 0.0101(15)
C62 0.0356(19) 0.0219(17) 0.0349(19) -0.0045(14) -0.0146(15) 0.0049(14)
C12 0.0295(19) 0.0325(19) 0.0329(19) -0.0061(15) -0.0064(15) 0.0072(14)
C55 0.0247(18) 0.0317(19) 0.0308(18) -0.0081(15) -0.0037(14) 0.0029(14)
C73 0.036(2) 0.0311(19) 0.031(2) -0.0082(15) -0.0125(17) 0.0030(15)
C21 0.036(2) 0.038(2) 0.0243(18) -0.0036(15) -0.0039(14) 0.0084(16)
C9 0.036(2) 0.0308(19) 0.0333(19) -0.0047(15) -0.0097(15) 0.0067(15)
C48 0.034(2) 0.036(2) 0.0273(18) -0.0015(15) -0.0089(15) 0.0120(15)
C64 0.0328(19) 0.0239(18) 0.0368(19) -0.0058(14) -0.0146(15) 0.0054(14)
C78 0.034(2) 0.040(2) 0.041(2) -0.0127(17) -0.0058(18) 0.0008(16)
C44 0.0271(18) 0.0278(18) 0.0354(19) -0.0033(15) -0.0118(14) 0.0094(14)
C38 0.0321(19) 0.035(2) 0.0325(19) -0.0031(15) -0.0117(15) 0.0075(15)
C39 0.0308(19) 0.035(2) 0.036(2) -0.0038(15) -0.0143(15) 0.0077(15)
C79 0.030(2) 0.036(2) 0.0311(19) -0.0071(15) -0.0023(17) 0.0025(15)
C26 0.036(2) 0.033(2) 0.0343(19) -0.0003(15) -0.0128(15) 0.0063(15)
C4 0.045(2) 0.0291(19) 0.048(2) -0.0085(16) -0.0225(17) 0.0046(16)
C65 0.0347(19) 0.0276(18) 0.0368(19) -0.0048(15) -0.0168(15) 0.0035(14)
C47 0.0289(19) 0.039(2) 0.0299(19) -0.0022(15) 0.0012(14) 0.0132(15)
C8 0.039(2) 0.0268(19) 0.038(2) -0.0095(15) -0.0178(16) 0.0044(15)
C27 0.044(2) 0.034(2) 0.037(2) -0.0108(16) -0.0155(16) 0.0083(16)
C74 0.037(2) 0.042(2) 0.032(2) -0.0109(16) -0.0055(17) 0.0001(16)
C31 0.045(2) 0.035(2) 0.035(2) -0.0070(16) -0.0112(16) 0.0080(16)
C41 0.035(2) 0.037(2) 0.0347(19) -0.0057(16) -0.0132(15) 0.0110(15)
C75 0.040(2) 0.042(2) 0.035(2) -0.0115(16) -0.0043(18) 0.0007(16)
C6 0.043(2) 0.031(2) 0.044(2) -0.0084(16) -0.0202(17) 0.0041(16)
C42 0.0314(19) 0.033(2) 0.042(2) -0.0043(16) -0.0144(15) 0.0069(15)
C40 0.0301(19) 0.035(2) 0.038(2) -0.0015(16) -0.0118(15) 0.0036(15)
C43 0.0313(19) 0.033(2) 0.043(2) -0.0095(16) -0.0121(15) 0.0142(15)
C7 0.045(2) 0.0289(19) 0.041(2) -0.0067(16) -0.0190(16) 0.0074(16)
C32 0.037(2) 0.042(2) 0.036(2) -0.0068(16) -0.0121(16) 0.0096(16)
C30 0.035(2) 0.036(2) 0.039(2) -0.0026(16) -0.0138(16) 0.0048(16)
C66 0.037(2) 0.033(2) 0.044(2) -0.0114(16) -0.0215(16) 0.0083(15)
C37 0.032(2) 0.037(2) 0.036(2) -0.0058(16) -0.0130(15) 0.0086(15)
C28 0.038(2) 0.036(2) 0.042(2) -0.0026(16) -0.0141(16) 0.0045(16)
C29 0.042(2) 0.038(2) 0.037(2) -0.0082(16) -0.0141(16) 0.0104(16)
C77 0.034(2) 0.048(2) 0.039(2) -0.0140(18) 0.0010(18) -0.0037(17)
C5 0.044(2) 0.031(2) 0.046(2) -0.0080(16) -0.0190(17) 0.0030(16)
C67 0.053(2) 0.034(2) 0.049(2) -0.0051(17) -0.0312(18) 0.0105(17)
C76 0.039(2) 0.044(2) 0.038(2) -0.0118(17) -0.0047(18) -0.0023(17)
C33 0.034(2) 0.046(2) 0.040(2) -0.0065(17) -0.0107(16) 0.0099(16)
C36 0.039(2) 0.056(2) 0.035(2) -0.0017(18) -0.0147(16) 0.0109(18)
C3 0.055(2) 0.035(2) 0.051(2) -0.0030(18) -0.0260(19) 0.0019(18)
C2 0.059(3) 0.032(2) 0.074(3) -0.0040(19) -0.043(2) 0.0069(18)
C34 0.036(2) 0.059(3) 0.043(2) -0.0055(19) -0.0134(17) 0.0124(18)
C81 0.045(2) 0.040(2) 0.033(2) -0.0052(16) -0.0061(16) -0.0023(17)
C35 0.045(2) 0.083(3) 0.043(2) 0.004(2) -0.0191(19) 0.021(2)
C68 0.062(3) 0.056(3) 0.078(3) -0.015(2) -0.045(2) 0.020(2)
C1 0.091(4) 0.058(3) 0.081(3) -0.002(2) -0.062(3) 0.004(2)

loop_
_atom_type_symbol
_atom_type_description
_atom_type_scat_dispersion_real
_atom_type_scat_dispersion_imag
_atom_type_scat_source
C C 0.0033 0.0016 'International Tables Vol C Tables 4.2.6.8 and 6.1.1.4'
H H 0.0000 0.0000 'International Tables Vol C Tables 4.2.6.8 and 6.1.1.4'
Cl Cl 0.1484 0.1585 'International Tables Vol C Tables 4.2.6.8 and 6.1.1.4'
O O 0.0106 0.0060 'International Tables Vol C Tables 4.2.6.8 and 6.1.1.4'

loop_
_geom_angle_atom_site_label_1
_geom_angle_atom_site_label_2
_geom_angle_atom_site_label_3
_geom_angle
C57 O4 C59 118.3(2)
C11 O1 C10 117.9(2)
C22 O2 C25 117.7(2)
C46 O3 C44 117.4(2)
C53 C58 C57 119.5(3)
C53 C58 C69 119.6(3)
C57 C58 C69 120.8(3)
C49 C50 C45 120.0(3)
C49 C50 C80 120.5(3)
C45 C50 C80 119.5(3)
C46 C45 C50 119.9(3)
C46 C45 H45 120.1
C50 C45 H45 120.1
O1 C11 C12 125.1(3)
O1 C11 C16 115.2(3)
C12 C11 C16 119.8(3)
C20 C19 C24 118.3(3)
C20 C19 C18 121.0(3)
C24 C19 C18 120.7(3)
C53 C54 C55 118.8(3)
C53 C54 C52 119.5(3)
C55 C54 C52 121.7(3)
C48 C49 C50 118.6(3)
C48 C49 C51 119.3(3)
C50 C49 C51 122.2(3)
C15 C16 C11 119.5(3)
C15 C16 C72 119.7(3)
C11 C16 C72 120.7(3)
C57 C56 C55 120.3(3)
C57 C56 H56 119.9
C55 C56 H56 119.9
C54 C53 C58 121.1(3)
C54 C53 H53 119.5
C58 C53 H53 119.5
C17 C18 C19 179.4(4)
C79 C80 C50 178.4(3)
C23 C24 C19 120.4(3)
C23 C24 C73 117.5(3)
C19 C24 C73 122.0(3)
C52 C51 C49 176.5(3)
C71 C72 C16 176.7(3)
O4 C59 C60 107.9(2)
O4 C59 H59A 110.1
C60 C59 H59A 110.1
O4 C59 H59B 110.1
C60 C59 H59B 110.1
H59A C59 H59B 108.4
C51 C52 C54 177.5(3)
C59 C60 C61 112.2(3)
C59 C60 H60A 109.2
C61 C60 H60A 109.2
C59 C60 H60B 109.2
C61 C60 H60B 109.2
H60A C60 H60B 107.9
O2 C22 C23 124.7(3)
O2 C22 C21 115.4(3)
C23 C22 C21 119.9(3)
C14 C15 C16 121.3(3)
C14 C15 H15 119.4
C16 C15 H15 119.4
O4 C57 C56 125.2(3)
O4 C57 C58 115.4(3)
C56 C57 C58 119.3(3)
O3 C46 C45 124.8(3)
O3 C46 C47 114.8(3)
C45 C46 C47 120.4(3)
C18 C17 C14 174.4(3)
C70 C69 C58 175.3(3)
C69 C70 C71 179.2(4)
C62 C63 C64 113.4(3)
C62 C63 H63A 108.9
C64 C63 H63A 108.9
C62 C63 H63B 108.9
C64 C63 H63B 108.9
H63A C63 H63B 107.7
O1 C10 C9 107.7(2)
O1 C10 H10A 110.2
C9 C10 H10A 110.2
O1 C10 H10B 110.2
C9 C10 H10B 110.2
H10A C10 H10B 108.5
C12 C13 C14 121.1(3)
C12 C13 H13 119.4
C14 C13 H13 119.4
C62 C61 C60 113.3(3)
C62 C61 H61A 108.9
C60 C61 H61A 108.9
C62 C61 H61B 108.9
C60 C61 H61B 108.9
H61A C61 H61B 107.7
O2 C25 C26 107.6(3)
O2 C25 H25A 110.2
C26 C25 H25A 110.2
O2 C25 H25B 110.2
C26 C25 H25B 110.2
H25A C25 H25B 108.5
C15 C14 C13 118.5(3)
C15 C14 C17 118.8(3)
C13 C14 C17 122.7(3)
C22 C23 C24 120.2(3)
C22 C23 H23 119.9
C24 C23 H23 119.9
C72 C71 C70 178.4(3)
C21 C20 C19 121.1(3)
C21 C20 H20 119.5
C19 C20 H20 119.5
C61 C62 C63 113.7(3)
C61 C62 H62A 108.8
C63 C62 H62A 108.8
C61 C62 H62B 108.8
C63 C62 H62B 108.8
H62A C62 H62B 107.7
C11 C12 C13 119.8(3)
C11 C12 H12 120.1
C13 C12 H12 120.1
C54 C55 C56 121.0(3)
C54 C55 H55 119.5
C56 C55 H55 119.5
C74 C73 C24 171.9(3)
C20 C21 C22 120.1(3)
C20 C21 H21 119.9
C22 C21 H21 119.9
C10 C9 C8 111.4(3)
C10 C9 H9A 109.3
C8 C9 H9A 109.3
C10 C9 H9B 109.3
C8 C9 H9B 109.3
H9A C9 H9B 108.0
C47 C48 C49 121.3(3)
C47 C48 H48 119.3
C49 C48 H48 119.3
C65 C64 C63 114.1(3)
C65 C64 H64A 108.7
C63 C64 H64A 108.7
C65 C64 H64B 108.7
C63 C64 H64B 108.7
H64A C64 H64B 107.6
C77 C78 C79 179.0(4)
O3 C44 C43 107.7(3)
O3 C44 H44A 110.2
C43 C44 H44A 110.2
O3 C44 H44B 110.2
C43 C44 H44B 110.2
H44A C44 H44B 108.5
C37 C38 C39 114.0(3)
C37 C38 H38A 108.8
C39 C38 H38A 108.8
C37 C38 H38B 108.8
C39 C38 H38B 108.8
H38A C38 H38B 107.7
C40 C39 C38 112.7(3)
C40 C39 H39A 109.1
C38 C39 H39A 109.1
C40 C39 H39B 109.1
C38 C39 H39B 109.1
H39A C39 H39B 107.8
C80 C79 C78 178.4(4)
C25 C26 C27 112.0(3)
C25 C26 H26A 109.2
C27 C26 H26A 109.2
C25 C26 H26B 109.2
C27 C26 H26B 109.2
H26A C26 H26B 107.9
C3 C4 C5 114.0(3)
C3 C4 H4A 108.7
C5 C4 H4A 108.7
C3 C4 H4B 108.7
C5 C4 H4B 108.7
H4A C4 H4B 107.6
C66 C65 C64 113.9(3)
C66 C65 H65A 108.8
C64 C65 H65A 108.8
C66 C65 H65B 108.8
C64 C65 H65B 108.8
H65A C65 H65B 107.7
C48 C47 C46 119.9(3)
C48 C47 H47 120.1
C46 C47 H47 120.1
C9 C8 C7 113.7(3)
C9 C8 H8A 108.8
C7 C8 H8A 108.8
C9 C8 H8B 108.8
C7 C8 H8B 108.8
H8A C8 H8B 107.7
C28 C27 C26 112.2(3)
C28 C27 H27A 109.2
C26 C27 H27A 109.2
C28 C27 H27B 109.2
C26 C27 H27B 109.2
H27A C27 H27B 107.9
C73 C74 C75 178.5(4)
C32 C31 C30 113.0(3)
C32 C31 H31A 109.0
C30 C31 H31A 109.0
C32 C31 H31B 109.0
C30 C31 H31B 109.0
H31A C31 H31B 107.8
C42 C41 C40 112.4(3)
C42 C41 H41A 109.1
C40 C41 H41A 109.1
C42 C41 H41B 109.1
C40 C41 H41B 109.1
H41A C41 H41B 107.9
C76 C75 C74 177.3(4)
C5 C6 C7 114.8(3)
C5 C6 H6A 108.6
C7 C6 H6A 108.6
C5 C6 H6B 108.6
C7 C6 H6B 108.6
H6A C6 H6B 107.5
C41 C42 C43 113.9(3)
C41 C42 H42A 108.8
C43 C42 H42A 108.8
C41 C42 H42B 108.8
C43 C42 H42B 108.8
H42A C42 H42B 107.7
C39 C40 C41 113.7(3)
C39 C40 H40A 108.8
C41 C40 H40A 108.8
C39 C40 H40B 108.8
C41 C40 H40B 108.8
H40A C40 H40B 107.7
C44 C43 C42 110.6(3)
C44 C43 H43A 109.5
C42 C43 H43A 109.5
C44 C43 H43B 109.5
C42 C43 H43B 109.5
H43A C43 H43B 108.1
C6 C7 C8 112.9(3)
C6 C7 H7A 109.0
C8 C7 H7A 109.0
C6 C7 H7B 109.0
C8 C7 H7B 109.0
H7A C7 H7B 107.8
C33 C32 C31 114.0(3)
C33 C32 H32A 108.8
C31 C32 H32A 108.8
C33 C32 H32B 108.8
C31 C32 H32B 108.8
H32A C32 H32B 107.7
C29 C30 C31 114.4(3)
C29 C30 H30A 108.7
C31 C30 H30A 108.7
C29 C30 H30B 108.7
C31 C30 H30B 108.7
H30A C30 H30B 107.6
C65 C66 C67 114.5(3)
C65 C66 H66A 108.6
C67 C66 H66A 108.6
C65 C66 H66B 108.6
C67 C66 H66B 108.6
H66A C66 H66B 107.6
C36 C37 C38 113.6(3)
C36 C37 H37A 108.9
C38 C37 H37A 108.9
C36 C37 H37B 108.9
C38 C37 H37B 108.9
H37A C37 H37B 107.7
C29 C28 C27 114.3(3)
C29 C28 H28A 108.7
C27 C28 H28A 108.7
C29 C28 H28B 108.7
C27 C28 H28B 108.7
H28A C28 H28B 107.6
C30 C29 C28 112.8(3)
C30 C29 H29A 109.0
C28 C29 H29A 109.0
C30 C29 H29B 109.0
C28 C29 H29B 109.0
H29A C29 H29B 107.8
C78 C77 C76 177.8(4)
C6 C5 C4 113.3(3)
C6 C5 H5A 108.9
C4 C5 H5A 108.9
C6 C5 H5B 108.9
C4 C5 H5B 108.9
H5A C5 H5B 107.7
C68 C67 C66 113.1(3)
C68 C67 H67A 109.0
C66 C67 H67A 109.0
C68 C67 H67B 109.0
C66 C67 H67B 109.0
H67A C67 H67B 107.8
C75 C76 C77 178.7(4)
C32 C33 C34 112.2(3)
C32 C33 H33A 109.2
C34 C33 H33A 109.2
C32 C33 H33B 109.2
C34 C33 H33B 109.2
H33A C33 H33B 107.9
C37 C36 C35 113.1(3)
C37 C36 H36A 109.0
C35 C36 H36A 109.0
C37 C36 H36B 109.0
C35 C36 H36B 109.0
H36A C36 H36B 107.8
C4 C3 C2 113.8(3)
C4 C3 H3A 108.8
C2 C3 H3A 108.8
C4 C3 H3B 108.8
C2 C3 H3B 108.8
H3A C3 H3B 107.7
C1 C2 C3 112.7(4)
C1 C2 H2A 109.0
C3 C2 H2A 109.0
C1 C2 H2B 109.0
C3 C2 H2B 109.0
H2A C2 H2B 107.8
C33 C34 H34A 109.5
C33 C34 H34B 109.5
H34A C34 H34B 109.5
C33 C34 H34C 109.5
H34A C34 H34C 109.5
H34B C34 H34C 109.5
Cl1 C81 Cl3 109.88(19)
Cl1 C81 Cl2 110.89(18)
Cl3 C81 Cl2 110.06(19)
Cl1 C81 H81 108.7
Cl3 C81 H81 108.7
Cl2 C81 H81 108.7
C36 C35 H35A 109.5
C36 C35 H35B 109.5
H35A C35 H35B 109.5
C36 C35 H35C 109.5
H35A C35 H35C 109.5
H35B C35 H35C 109.5
C67 C68 H68A 109.5
C67 C68 H68B 109.5
H68A C68 H68B 109.5
C67 C68 H68C 109.5
H68A C68 H68C 109.5
H68B C68 H68C 109.5
C2 C1 H1A 109.5
C2 C1 H1B 109.5
H1A C1 H1B 109.5
C2 C1 H1C 109.5
H1A C1 H1C 109.5
H1B C1 H1C 109.5

loop_
_geom_bond_atom_site_label_1
_geom_bond_atom_site_label_2
_geom_bond_distance
Cl1 C81 1.748(3)
Cl2 C81 1.768(4)
Cl3 C81 1.749(4)
O4 C57 1.357(3)
O4 C59 1.433(3)
O1 C11 1.362(3)
O1 C10 1.443(3)
O2 C22 1.356(3)
O2 C25 1.438(4)
O3 C46 1.369(3)
O3 C44 1.438(3)
C58 C53 1.392(4)
C58 C57 1.403(4)
C58 C69 1.422(4)
C50 C49 1.398(4)
C50 C45 1.405(4)
C50 C80 1.429(4)
C45 C46 1.372(4)
C45 H45 0.9500
C11 C12 1.381(4)
C11 C16 1.403(4)
C19 C20 1.398(4)
C19 C24 1.401(4)
C19 C18 1.438(4)
C54 C53 1.382(4)
C54 C55 1.385(4)
C54 C52 1.437(4)
C49 C48 1.387(4)
C49 C51 1.440(4)
C16 C15 1.390(4)
C16 C72 1.428(4)
C56 C57 1.380(4)
C56 C55 1.387(4)
C56 H56 0.9500
C53 H53 0.9500
C18 C17 1.195(4)
C80 C79 1.201(4)
C24 C23 1.398(4)
C24 C73 1.430(4)
C51 C52 1.191(4)
C72 C71 1.198(4)
C59 C60 1.506(4)
C59 H59A 0.9900
C59 H59B 0.9900
C60 C61 1.517(4)
C60 H60A 0.9900
C60 H60B 0.9900
C22 C23 1.373(4)
C22 C21 1.396(4)
C15 C14 1.381(4)
C15 H15 0.9500
C46 C47 1.384(4)
C17 C14 1.432(4)
C69 C70 1.204(4)
C70 C71 1.362(5)
C63 C62 1.520(4)
C63 C64 1.521(4)
C63 H63A 0.9900
C63 H63B 0.9900
C10 C9 1.506(4)
C10 H10A 0.9900
C10 H10B 0.9900
C13 C12 1.390(4)
C13 C14 1.397(4)
C13 H13 0.9500
C61 C62 1.517(4)
C61 H61A 0.9900
C61 H61B 0.9900
C25 C26 1.492(4)
C25 H25A 0.9900
C25 H25B 0.9900
C23 H23 0.9500
C20 C21 1.376(4)
C20 H20 0.9500
C62 H62A 0.9900
C62 H62B 0.9900
C12 H12 0.9500
C55 H55 0.9500
C73 C74 1.192(4)
C21 H21 0.9500
C9 C8 1.512(4)
C9 H9A 0.9900
C9 H9B 0.9900
C48 C47 1.377(4)
C48 H48 0.9500
C64 C65 1.520(4)
C64 H64A 0.9900
C64 H64B 0.9900
C78 C77 1.205(5)
C78 C79 1.365(5)
C44 C43 1.509(4)
C44 H44A 0.9900
C44 H44B 0.9900
C38 C37 1.526(4)
C38 C39 1.526(4)
C38 H38A 0.9900
C38 H38B 0.9900
C39 C40 1.520(4)
C39 H39A 0.9900
C39 H39B 0.9900
C26 C27 1.523(4)
C26 H26A 0.9900
C26 H26B 0.9900
C4 C3 1.517(5)
C4 C5 1.521(4)
C4 H4A 0.9900
C4 H4B 0.9900
C65 C66 1.511(4)
C65 H65A 0.9900
C65 H65B 0.9900
C47 H47 0.9500
C8 C7 1.530(4)
C8 H8A 0.9900
C8 H8B 0.9900
C27 C28 1.514(4)
C27 H27A 0.9900
C27 H27B 0.9900
C74 C75 1.368(5)
C31 C32 1.514(4)
C31 C30 1.518(4)
C31 H31A 0.9900
C31 H31B 0.9900
C41 C42 1.521(4)
C41 C40 1.524(4)
C41 H41A 0.9900
C41 H41B 0.9900
C75 C76 1.207(5)
C6 C5 1.506(4)
C6 C7 1.520(4)
C6 H6A 0.9900
C6 H6B 0.9900
C42 C43 1.521(4)
C42 H42A 0.9900
C42 H42B 0.9900
C40 H40A 0.9900
C40 H40B 0.9900
C43 H43A 0.9900
C43 H43B 0.9900
C7 H7A 0.9900
C7 H7B 0.9900
C32 C33 1.514(4)
C32 H32A 0.9900
C32 H32B 0.9900
C30 C29 1.511(4)
C30 H30A 0.9900
C30 H30B 0.9900
C66 C67 1.520(4)
C66 H66A 0.9900
C66 H66B 0.9900
C37 C36 1.510(4)
C37 H37A 0.9900
C37 H37B 0.9900
C28 C29 1.512(4)
C28 H28A 0.9900
C28 H28B 0.9900
C29 H29A 0.9900
C29 H29B 0.9900
C77 C76 1.358(5)
C5 H5A 0.9900
C5 H5B 0.9900
C67 C68 1.512(5)
C67 H67A 0.9900
C67 H67B 0.9900
C33 C34 1.521(5)
C33 H33A 0.9900
C33 H33B 0.9900
C36 C35 1.518(5)
C36 H36A 0.9900
C36 H36B 0.9900
C3 C2 1.531(5)
C3 H3A 0.9900
C3 H3B 0.9900
C2 C1 1.515(5)
C2 H2A 0.9900
C2 H2B 0.9900
C34 H34A 0.9800
C34 H34B 0.9800
C34 H34C 0.9800
C81 H81 1.0000
C35 H35A 0.9800
C35 H35B 0.9800
C35 H35C 0.9800
C68 H68A 0.9800
C68 H68B 0.9800
C68 H68C 0.9800
C1 H1A 0.9800
C1 H1B 0.9800
C1 H1C 0.9800

loop_
_geom_torsion_atom_site_label_1
_geom_torsion_atom_site_label_2
_geom_torsion_atom_site_label_3
_geom_torsion_atom_site_label_4
_geom_torsion
C49 C50 C45 C46 0.7(4)
C80 C50 C45 C46 179.5(3)
C10 O1 C11 C12 5.3(4)
C10 O1 C11 C16 -175.4(3)
C45 C50 C49 C48 -1.0(4)
C80 C50 C49 C48 -179.9(3)
C45 C50 C49 C51 178.1(3)
C80 C50 C49 C51 -0.7(4)
O1 C11 C16 C15 -178.2(3)
C12 C11 C16 C15 1.2(4)
O1 C11 C16 C72 3.8(4)
C12 C11 C16 C72 -176.8(3)
C55 C54 C53 C58 -0.6(4)
C52 C54 C53 C58 -179.9(3)
C57 C58 C53 C54 -0.1(4)
C69 C58 C53 C54 -179.9(3)
C20 C19 C24 C23 1.7(4)
C18 C19 C24 C23 -179.3(3)
C20 C19 C24 C73 -176.0(3)
C18 C19 C24 C73 3.0(5)
C57 O4 C59 C60 -177.9(2)
O4 C59 C60 C61 -179.0(2)
C25 O2 C22 C23 -0.8(4)
C25 O2 C22 C21 179.4(3)
C11 C16 C15 C14 -1.1(5)
C72 C16 C15 C14 176.9(3)
C59 O4 C57 C56 0.6(4)
C59 O4 C57 C58 -179.5(3)
C55 C56 C57 O4 179.6(3)
C55 C56 C57 C58 -0.3(5)
C53 C58 C57 O4 -179.3(3)
C69 C58 C57 O4 0.4(4)
C53 C58 C57 C56 0.6(4)
C69 C58 C57 C56 -179.7(3)
C44 O3 C46 C45 -0.7(4)
C44 O3 C46 C47 179.2(3)
C50 C45 C46 O3 179.8(3)
C50 C45 C46 C47 -0.1(5)
C11 O1 C10 C9 176.1(3)
C59 C60 C61 C62 -176.3(3)
C22 O2 C25 C26 179.2(3)
C16 C15 C14 C13 0.2(5)
C16 C15 C14 C17 179.5(3)
C12 C13 C14 C15 0.6(5)
C12 C13 C14 C17 -178.7(3)
O2 C22 C23 C24 179.9(3)
C21 C22 C23 C24 -0.3(5)
C19 C24 C23 C22 -0.6(4)
C73 C24 C23 C22 177.2(3)
C24 C19 C20 C21 -1.9(5)
C18 C19 C20 C21 179.2(3)
C60 C61 C62 C63 179.4(3)
C64 C63 C62 C61 -178.2(3)
O1 C11 C12 C13 178.9(3)
C16 C11 C12 C13 -0.4(5)
C14 C13 C12 C11 -0.5(5)
C53 C54 C55 C56 0.9(5)
C52 C54 C55 C56 -179.8(3)
C57 C56 C55 C54 -0.5(5)
C19 C20 C21 C22 0.9(5)
O2 C22 C21 C20 -180.0(3)
C23 C22 C21 C20 0.2(5)
O1 C10 C9 C8 -180.0(3)
C50 C49 C48 C47 0.8(5)
C51 C49 C48 C47 -178.4(3)
C62 C63 C64 C65 -178.7(3)
C46 O3 C44 C43 -179.1(3)
C37 C38 C39 C40 -179.3(3)
O2 C25 C26 C27 179.1(3)
C63 C64 C65 C66 -178.5(3)
C49 C48 C47 C46 -0.2(5)
O3 C46 C47 C48 179.9(3)
C45 C46 C47 C48 -0.2(5)
C10 C9 C8 C7 178.2(3)
C25 C26 C27 C28 -176.4(3)
C40 C41 C42 C43 -178.3(3)
C38 C39 C40 C41 -178.2(3)
C42 C41 C40 C39 179.2(3)
O3 C44 C43 C42 178.3(3)
C41 C42 C43 C44 177.3(3)
C5 C6 C7 C8 178.1(3)
C9 C8 C7 C6 177.4(3)
C30 C31 C32 C33 -179.2(3)
C32 C31 C30 C29 -178.4(3)
C64 C65 C66 C67 -179.6(3)
C39 C38 C37 C36 -172.7(3)
C26 C27 C28 C29 -176.1(3)
C31 C30 C29 C28 -180.0(3)
C27 C28 C29 C30 177.2(3)
C7 C6 C5 C4 -179.5(3)
C3 C4 C5 C6 179.2(3)
C65 C66 C67 C68 178.5(3)
C31 C32 C33 C34 177.6(3)
C38 C37 C36 C35 178.6(3)
C5 C4 C3 C2 -179.0(3)
C4 C3 C2 C1 179.5(3)
